data_4076317
loop_
_publ_author_name
'Melikyan, Gagik G.'
'Rivas, Bianca'
'Harutyunyan, Stepan'
'Carlson, Louis'
'Sepanian, Ruth'

_publ_section_title
;
 Cobaltocene-Induced Low-Temperature Radical Coupling Reactions in a
 Cobalt--Alkyne Series
;
_journal_issue 5
_journal_name_full Organometallics
_journal_page_first 1653
_journal_paper_doi 10.1021/om2006497
_journal_volume 31
_journal_year 2012
_chemical_absolute_configuration ad
_chemical_formula_sum 'C38 H18 Co4 O12'
_chemical_formula_weight 902.24
_chemical_name_systematic
;
?
;
_space_group_IT_number 76
_symmetry_cell_setting tetragonal
_symmetry_space_group_name_Hall 'P 4w'
_symmetry_space_group_name_H-M 'P 41'
_atom_sites_solution_hydrogens geom
_atom_sites_solution_primary direct
_atom_sites_solution_secondary difmap
_audit_creation_method SHELXL-97
_cell_angle_alpha 90.00
_cell_angle_beta 90.00
_cell_angle_gamma 90.00
_cell_formula_units_Z 4
_cell_length_a 11.3000(3)
_cell_length_b 11.3000(3)
_cell_length_c 28.1345(18)
_cell_measurement_reflns_used 1623
_cell_measurement_temperature 173(2)
_cell_measurement_theta_max 40.13
_cell_measurement_theta_min 3.91
_cell_volume 3592.5(3)
_computing_cell_refinement 'Bruker SMART'
_computing_data_collection 'Bruker SMART'
_computing_data_reduction 'Bruker SAINT'
_computing_molecular_graphics 'Bruker SHELXTL'
_computing_publication_material 'Bruker SHELXTL'
_computing_structure_refinement 'SHELXL-97 (Sheldrick, 1997)'
_computing_structure_solution 'SHELXS-97 (Sheldrick, 1990)'
_diffrn_ambient_temperature 173(2)
_diffrn_measured_fraction_theta_full 0.999
_diffrn_measured_fraction_theta_max 0.999
_diffrn_measurement_device_type 'CCD area detector'
_diffrn_measurement_method 'phi and omega scans'
_diffrn_radiation_monochromator graphite
_diffrn_radiation_source 'fine-focus sealed tube'
_diffrn_radiation_type CuK\a
_diffrn_radiation_wavelength 1.54178
_diffrn_reflns_av_R_equivalents 0.1378
_diffrn_reflns_av_sigmaI/netI 0.0907
_diffrn_reflns_limit_h_max 13
_diffrn_reflns_limit_h_min -13
_diffrn_reflns_limit_k_max 12
_diffrn_reflns_limit_k_min -12
_diffrn_reflns_limit_l_max 32
_diffrn_reflns_limit_l_min -33
_diffrn_reflns_number 41758
_diffrn_reflns_theta_full 67.37
_diffrn_reflns_theta_max 67.37
_diffrn_reflns_theta_min 3.91
_exptl_absorpt_coefficient_mu 14.773
_exptl_absorpt_correction_T_max 0.3845
_exptl_absorpt_correction_T_min 0.1139
_exptl_absorpt_correction_type multi-scan
_exptl_absorpt_process_details SADABS
_exptl_crystal_colour red
_exptl_crystal_density_diffrn 1.668
_exptl_crystal_density_method 'not measured'
_exptl_crystal_description rod
_exptl_crystal_F_000 1800
_exptl_crystal_size_max 0.26
_exptl_crystal_size_mid 0.10
_exptl_crystal_size_min 0.08
_refine_diff_density_max 1.029
_refine_diff_density_min -0.890
_refine_diff_density_rms 0.127
_refine_ls_abs_structure_details 'Flack H D (1983), Acta Cryst. A39, 876-881'
_refine_ls_abs_structure_Flack 0.056(10)
_refine_ls_extinction_coef 0.0014(3)
_refine_ls_extinction_expression Fc^*^=kFc[1+0.001xFc^2^\l^3^/sin(2\q)]^-1/4^
_refine_ls_extinction_method SHELXL
_refine_ls_goodness_of_fit_ref 1.050
_refine_ls_hydrogen_treatment constr
_refine_ls_matrix_type full
_refine_ls_number_parameters 269
_refine_ls_number_reflns 6404
_refine_ls_number_restraints 33
_refine_ls_restrained_S_all 1.055
_refine_ls_R_factor_all 0.1380
_refine_ls_R_factor_gt 0.0920
_refine_ls_shift/su_max 0.001
_refine_ls_shift/su_mean 0.000
_refine_ls_structure_factor_coef Fsqd
_refine_ls_weighting_details 'calc w=1/[\s^2^(Fo^2^)+(0.1700P)^2^+0.0000P] where P=(Fo^2^+2Fc^2^)/3'
_refine_ls_weighting_scheme calc
_refine_ls_wR_factor_gt 0.2480
_refine_ls_wR_factor_ref 0.2777
_reflns_number_gt 3885
_reflns_number_total 6404
_reflns_threshold_expression >2sigma(I)
_cod_data_source_file om2006497_si_003.cif
_cod_data_source_block br42n
_cod_depositor_comments
;
The following automatic conversions were performed:

'_symmetry_cell_setting' value 'Tetragonal' changed to 'tetragonal'
according to /home/saulius/struct/CIF-dictionaries/cif_core.dic
dictionary named 'cif_core.dic' version 2.4.1 from 2010-06-29.

Automatic conversion script
Id: cif_fix_values 1715 2011-07-08 13:25:40Z adriana 
;
_cod_original_sg_symbol_H-M P4(1)
_cod_database_code 4076317

loop_
_symmetry_equiv_pos_as_xyz
'x, y, z'
'-x, -y, z+1/2'
'-y, x, z+1/4'
'y, -x, z+3/4'

loop_
_atom_site_label
_atom_site_type_symbol
_atom_site_fract_x
_atom_site_fract_y
_atom_site_fract_z
_atom_site_U_iso_or_equiv
_atom_site_adp_type
_atom_site_occupancy
_atom_site_symmetry_multiplicity
_atom_site_calc_flag
_atom_site_refinement_flags
C1 C 0.7505(11) 0.6051(11) 0.2263(5) 0.053(3) Uiso 1 1 d .
C2 C 0.7099(12) 0.7527(12) 0.1482(5) 0.063(3) Uiso 1 1 d .
C3 C 0.8955(13) 0.8006(13) 0.2154(5) 0.069(4) Uiso 1 1 d .
C4 C 1.0772(16) 0.7858(17) 0.1350(6) 0.087(5) Uiso 1 1 d .
C5 C 1.0679(16) 0.5984(16) 0.0715(7) 0.084(4) Uiso 1 1 d .
C6 C 0.8852(14) 0.7593(14) 0.0693(6) 0.073(4) Uiso 1 1 d .
C7 C 0.6894(13) 0.2872(12) 0.2774(5) 0.065(3) Uiso 1 1 d .
C8 C 0.8689(13) 0.1367(13) 0.2912(6) 0.071(4) Uiso 1 1 d .
C9 C 0.7053(12) 0.0919(13) 0.2170(5) 0.065(3) Uiso 1 1 d .
C10 C 1.0826(14) 0.1645(13) 0.2267(5) 0.070(4) Uiso 1 1 d .
C11 C 1.0552(11) 0.2884(11) 0.1464(4) 0.054(3) Uiso 1 1 d .
C12 C 0.9218(13) 0.0848(13) 0.1556(5) 0.069(4) Uiso 1 1 d .
C13 C 0.9656(10) 0.5760(10) 0.1668(4) 0.052(3) Uiso 1 1 d .
H13A H 1.0235 0.5317 0.1869 0.063 Uiso 1 1 calc R
C14 C 0.8800(10) 0.5462(10) 0.1375(4) 0.051(3) Uiso 1 1 d .
C15 C 0.8117(11) 0.4438(11) 0.1145(4) 0.053(3) Uiso 1 1 d .
H15A H 0.8734 0.3877 0.1025 0.064 Uiso 1 1 calc R
C16 C 0.7424(10) 0.3754(10) 0.1517(4) 0.050(3) Uiso 1 1 d .
H16A H 0.6895 0.4332 0.1682 0.060 Uiso 1 1 calc R
C17 C 0.8209(9) 0.3180(10) 0.1900(4) 0.048(3) Uiso 1 1 d .
C18 C 0.8932(11) 0.3435(11) 0.2247(4) 0.053(3) Uiso 1 1 d .
H18A H 0.9219 0.4172 0.2407 0.064 Uiso 1 1 calc R
C19 C 0.7483(9) 0.4864(9) 0.0718(3) 0.079(4) Uiso 1 1 d GD
C20 C 0.6345(9) 0.5329(11) 0.0706(3) 0.104(5) Uiso 1 1 d GD
H20A H 0.5871 0.5326 0.0985 0.124 Uiso 1 1 calc R
C21 C 0.5899(7) 0.5798(10) 0.0286(4) 0.117(7) Uiso 1 1 d GD
C22 C 0.6592(9) 0.5802(9) -0.0122(3) 0.096(5) Uiso 1 1 d GD
C23 C 0.7730(9) 0.5337(10) -0.0110(3) 0.083 Uiso 1 1 d GD
H23A H 0.8204 0.5340 -0.0389 0.099 Uiso 1 1 calc R
C24 C 0.8176(7) 0.4868(9) 0.0310(4) 0.083 Uiso 1 1 d GD
H24A H 0.8954 0.4550 0.0318 0.099 Uiso 1 1 calc R
C25 C 0.6271(11) 0.6209(13) -0.0585(4) 0.083 Uiso 1 1 d D
H25A H 0.6771 0.6135 -0.0855 0.099 Uiso 1 1 calc R
C26 C 0.5157(12) 0.6723(17) -0.0603(5) 0.119(7) Uiso 1 1 d D
H26A H 0.4853 0.7037 -0.0892 0.143 Uiso 1 1 calc R
C27 C 0.4503(11) 0.6765(13) -0.0188(4) 0.083 Uiso 1 1 d D
H27A H 0.3765 0.7165 -0.0206 0.099 Uiso 1 1 calc R
C28 C 0.4794(10) 0.6293(13) 0.0251(4) 0.083 Uiso 1 1 d D
H28A H 0.4261 0.6312 0.0512 0.099 Uiso 1 1 calc R
C29 C 0.6635(8) 0.2800(8) 0.1303(3) 0.059(3) Uiso 1 1 d GD
C30 C 0.5491(9) 0.2647(10) 0.1475(4) 0.100(5) Uiso 1 1 d GD
H30A H 0.5174 0.3192 0.1699 0.119 Uiso 1 1 calc R
C31 C 0.4812(8) 0.1698(11) 0.1320(5) 0.134(8) Uiso 1 1 d GD
C32 C 0.5276(10) 0.0901(9) 0.0993(5) 0.123(7) Uiso 1 1 d GD
C33 C 0.6419(11) 0.1054(9) 0.0821(4) 0.110(6) Uiso 1 1 d GD
H33A H 0.6736 0.0510 0.0597 0.132 Uiso 1 1 calc R
C34 C 0.7098(8) 0.2004(9) 0.0976(4) 0.085(4) Uiso 1 1 d GD
H34A H 0.7880 0.2108 0.0859 0.102 Uiso 1 1 calc R
C35 C 0.4743(14) -0.0138(13) 0.0805(7) 0.117(7) Uiso 1 1 d D
H35A H 0.5129 -0.0688 0.0602 0.140 Uiso 1 1 calc R
C36 C 0.3587(14) -0.0238(16) 0.0960(7) 0.118(7) Uiso 1 1 d D
H36A H 0.3110 -0.0844 0.0826 0.142 Uiso 1 1 calc R
C37 C 0.3082(16) 0.0497(19) 0.1299(9) 0.162(11) Uiso 1 1 d D
H37A H 0.2322 0.0304 0.1421 0.195 Uiso 1 1 calc R
C38 C 0.3655(13) 0.1512(19) 0.1468(8) 0.150(9) Uiso 1 1 d D
H38A H 0.3269 0.2050 0.1676 0.180 Uiso 1 1 calc R
Co1 Co 0.83353(16) 0.68065(15) 0.17943(7) 0.0499(5) Uani 1 1 d .
Co2 Co 0.97675(18) 0.67643(16) 0.11328(8) 0.0590(6) Uani 1 1 d .
Co3 Co 0.79378(17) 0.20842(16) 0.24234(7) 0.0526(5) Uani 1 1 d .
Co4 Co 0.96438(18) 0.21480(15) 0.18822(7) 0.0534(5) Uani 1 1 d .
O1 O 0.9231(12) 0.0879(12) 0.3190(4) 0.104(4) Uani 1 1 d .
O2 O 1.1554(11) 0.1365(13) 0.2524(5) 0.110(4) Uani 1 1 d .
O3 O 1.1169(9) 0.3352(8) 0.1206(4) 0.077(3) Uani 1 1 d .
O4 O 0.8905(10) 0.0019(8) 0.1337(4) 0.079(3) Uani 1 1 d .
O5 O 0.6158(11) 0.3357(9) 0.3006(4) 0.088(3) Uani 1 1 d .
O6 O 0.6481(10) 0.0129(9) 0.2034(4) 0.086(3) Uani 1 1 d .
O7 O 1.1273(15) 0.5518(11) 0.0457(6) 0.131(6) Uani 1 1 d .
O8 O 1.1465(14) 0.8478(14) 0.1543(7) 0.133(5) Uani 1 1 d .
O9 O 0.8343(10) 0.8073(9) 0.0426(4) 0.082(3) Uani 1 1 d .
O10 O 0.6375(10) 0.7987(10) 0.1290(4) 0.089(3) Uani 1 1 d .
O11 O 0.9358(12) 0.8745(8) 0.2363(4) 0.094(3) Uani 1 1 d .
O12 O 0.7014(8) 0.5594(7) 0.2538(3) 0.063(2) Uani 1 1 d .

loop_
_atom_site_aniso_label
_atom_site_aniso_U_11
_atom_site_aniso_U_22
_atom_site_aniso_U_33
_atom_site_aniso_U_23
_atom_site_aniso_U_13
_atom_site_aniso_U_12
Co1 0.0524(11) 0.0360(10) 0.0612(12) -0.0014(8) -0.0038(8) 0.0023(7)
Co2 0.0607(12) 0.0389(10) 0.0775(14) 0.0079(9) 0.0071(10) 0.0005(8)
Co3 0.0632(12) 0.0425(10) 0.0522(11) 0.0044(8) 0.0012(9) -0.0004(8)
Co4 0.0628(12) 0.0407(10) 0.0568(12) 0.0055(8) 0.0049(9) 0.0071(8)
O1 0.124(10) 0.119(10) 0.068(7) 0.035(7) -0.001(7) 0.031(8)
O2 0.092(8) 0.129(10) 0.109(10) 0.025(8) -0.013(7) 0.038(7)
O3 0.064(6) 0.060(6) 0.108(8) 0.004(5) 0.020(5) -0.011(4)
O4 0.107(8) 0.047(5) 0.083(7) -0.015(5) 0.016(5) -0.014(5)
O5 0.097(8) 0.059(6) 0.108(8) -0.002(6) 0.037(6) 0.003(5)
O6 0.106(8) 0.066(6) 0.086(7) 0.006(5) -0.017(6) -0.016(6)
O7 0.167(13) 0.083(8) 0.144(12) 0.036(8) 0.096(11) 0.046(8)
O8 0.105(10) 0.115(11) 0.177(15) 0.003(10) -0.012(10) -0.029(9)
O9 0.093(7) 0.068(6) 0.084(7) 0.031(5) 0.007(6) 0.017(5)
O10 0.081(7) 0.085(7) 0.101(8) 0.009(6) -0.012(6) 0.043(6)
O11 0.143(10) 0.043(5) 0.095(8) -0.013(5) -0.027(7) -0.010(6)
O12 0.073(6) 0.049(5) 0.068(6) 0.000(4) 0.009(4) -0.002(4)

loop_
_atom_type_symbol
_atom_type_description
_atom_type_scat_dispersion_real
_atom_type_scat_dispersion_imag
_atom_type_scat_source
C C 0.0181 0.0091 'International Tables Vol C Tables 4.2.6.8 and 6.1.1.4'
H H 0.0000 0.0000 'International Tables Vol C Tables 4.2.6.8 and 6.1.1.4'
O O 0.0492 0.0322 'International Tables Vol C Tables 4.2.6.8 and 6.1.1.4'
Co Co -2.3653 3.6143 'International Tables Vol C Tables 4.2.6.8 and 6.1.1.4'

loop_
_geom_angle_atom_site_label_1
_geom_angle_atom_site_label_2
_geom_angle_atom_site_label_3
_geom_angle
O12 C1 Co1 179.3(12)
O10 C2 Co1 178.0(14)
O11 C3 Co1 178.0(14)
O8 C4 Co2 171.0(17)
O7 C5 Co2 178.0(19)
O9 C6 Co2 177.8(15)
O5 C7 Co3 176.9(12)
O1 C8 Co3 173.8(14)
O6 C9 Co3 175.6(13)
O2 C10 Co4 176.9(14)
O3 C11 Co4 177.5(12)
O4 C12 Co4 177.7(13)
C14 C13 Co2 72.7(8)
C14 C13 Co1 72.8(7)
Co2 C13 Co1 80.3(5)
C14 C13 H13A 135.0
Co2 C13 H13A 135.0
Co1 C13 H13A 135.0
C13 C14 C15 145.9(11)
C13 C14 Co2 67.3(7)
C15 C14 Co2 134.6(8)
C13 C14 Co1 68.1(7)
C15 C14 Co1 133.8(8)
Co2 C14 Co1 77.3(4)
C19 C15 C16 118.4(10)
C19 C15 C14 109.9(10)
C16 C15 C14 110.6(10)
C19 C15 H15A 105.7
C16 C15 H15A 105.7
C14 C15 H15A 105.7
C15 C16 C29 112.9(9)
C15 C16 C17 113.5(9)
C29 C16 C17 108.5(9)
C15 C16 H16A 107.2
C29 C16 H16A 107.2
C17 C16 H16A 107.2
C18 C17 C16 142.4(11)
C18 C17 Co3 70.9(7)
C16 C17 Co3 134.9(8)
C18 C17 Co4 68.9(7)
C16 C17 Co4 134.2(8)
Co3 C17 Co4 77.0(4)
C17 C18 Co4 72.5(7)
C17 C18 Co3 70.1(7)
Co4 C18 Co3 77.8(5)
C17 C18 H18A 136.2
Co4 C18 H18A 136.2
Co3 C18 H18A 136.2
C20 C19 C24 120.0
C20 C19 C15 126.3(8)
C24 C19 C15 113.5(8)
C21 C20 C19 120.0
C21 C20 H20A 120.0
C19 C20 H20A 120.0
C28 C21 C20 123.1(9)
C28 C21 C22 116.8(9)
C20 C21 C22 120.0
C21 C22 C23 120.0
C21 C22 C25 127.7(8)
C23 C22 C25 112.3(8)
C24 C23 C22 120.0
C24 C23 H23A 120.0
C22 C23 H23A 120.0
C23 C24 C19 120.0
C23 C24 H24A 120.0
C19 C24 H24A 120.0
C26 C25 C22 113.5(9)
C26 C25 H25A 123.3
C22 C25 H25A 123.3
C27 C26 C25 117.9(10)
C27 C26 H26A 121.0
C25 C26 H26A 121.0
C26 C27 C28 127.8(10)
C26 C27 H27A 116.1
C28 C27 H27A 116.1
C21 C28 C27 116.0(10)
C21 C28 H28A 122.0
C27 C28 H28A 122.0
C30 C29 C34 120.0
C30 C29 C16 119.7(8)
C34 C29 C16 119.9(8)
C31 C30 C29 120.0
C31 C30 H30A 120.0
C29 C30 H30A 120.0
C38 C31 C30 122.8(11)
C38 C31 C32 117.2(11)
C30 C31 C32 120.0
C33 C32 C31 120.0
C33 C32 C35 111.6(10)
C31 C32 C35 128.4(10)
C32 C33 C34 120.0
C32 C33 H33A 120.0
C34 C33 H33A 120.0
C33 C34 C29 120.0
C33 C34 H34A 120.0
C29 C34 H34A 120.0
C36 C35 C32 110.6(11)
C36 C35 H35A 124.7
C32 C35 H35A 124.7
C35 C36 C37 123.8(11)
C35 C36 H36A 118.1
C37 C36 H36A 118.1
C36 C37 C38 122.3(12)
C36 C37 H37A 118.9
C38 C37 H37A 118.9
C31 C38 C37 117.2(12)
C31 C38 H38A 121.4
C37 C38 H38A 121.4
C1 Co1 C3 98.3(6)
C1 Co1 C2 99.3(6)
C3 Co1 C2 103.1(6)
C1 Co1 C13 104.0(5)
C3 Co1 C13 105.0(6)
C2 Co1 C13 140.2(6)
C1 Co1 C14 101.9(5)
C3 Co1 C14 142.2(6)
C2 Co1 C14 104.7(6)
C13 Co1 C14 39.1(5)
C1 Co1 Co2 150.6(4)
C3 Co1 Co2 100.4(5)
C2 Co1 Co2 98.4(4)
C13 Co1 Co2 49.0(4)
C14 Co1 Co2 50.7(3)
C4 Co2 C5 101.5(8)
C4 Co2 C6 103.4(8)
C5 Co2 C6 97.5(8)
C4 Co2 C13 100.7(7)
C5 Co2 C13 105.4(7)
C6 Co2 C13 142.5(6)
C4 Co2 C14 139.2(7)
C5 Co2 C14 100.3(7)
C6 Co2 C14 107.4(6)
C13 Co2 C14 40.0(5)
C4 Co2 Co1 98.4(6)
C5 Co2 Co1 151.7(6)
C6 Co2 Co1 97.3(5)
C13 Co2 Co1 50.7(4)
C14 Co2 Co1 52.0(4)
C7 Co3 C9 102.6(6)
C7 Co3 C8 96.6(7)
C9 Co3 C8 103.6(7)
C7 Co3 C17 101.9(6)
C9 Co3 C17 104.6(6)
C8 Co3 C17 141.8(6)
C7 Co3 C18 97.5(6)
C9 Co3 C18 142.0(6)
C8 Co3 C18 105.8(6)
C17 Co3 C18 39.0(5)
C7 Co3 Co4 148.2(5)
C9 Co3 Co4 102.2(5)
C8 Co3 Co4 96.7(5)
C17 Co3 Co4 52.4(3)
C18 Co3 Co4 51.0(4)
C11 Co4 C12 101.5(6)
C11 Co4 C10 96.7(6)
C12 Co4 C10 104.2(7)
C11 Co4 C18 103.8(5)
C12 Co4 C18 140.0(6)
C10 Co4 C18 102.9(6)
C11 Co4 C17 102.3(5)
C12 Co4 C17 105.8(6)
C10 Co4 C17 140.1(6)
C18 Co4 C17 38.6(5)
C11 Co4 Co3 151.8(4)
C12 Co4 Co3 94.7(5)
C10 Co4 Co3 101.5(5)
C18 Co4 Co3 51.2(4)
C17 Co4 Co3 50.6(3)

loop_
_geom_bond_atom_site_label_1
_geom_bond_atom_site_label_2
_geom_bond_distance
C1 O12 1.083(14)
C1 Co1 1.830(13)
C2 O10 1.110(16)
C2 Co1 1.840(14)
C3 O11 1.120(16)
C3 Co1 1.830(15)
C4 O8 1.18(2)
C4 Co2 1.786(19)
C5 O7 1.12(2)
C5 Co2 1.795(19)
C6 O9 1.091(18)
C6 Co2 1.865(17)
C7 O5 1.192(17)
C7 Co3 1.776(15)
C8 O1 1.136(18)
C8 Co3 1.808(16)
C9 O6 1.166(17)
C9 Co3 1.801(15)
C10 O2 1.142(18)
C10 Co4 1.810(16)
C11 O3 1.135(15)
C11 Co4 1.770(13)
C12 O4 1.176(17)
C12 Co4 1.798(16)
C13 C14 1.315(17)
C13 Co2 1.890(12)
C13 Co1 1.936(12)
C13 H13A 1.0000
C14 C15 1.534(17)
C14 Co2 1.956(12)
C14 Co1 1.994(12)
C15 C19 1.478(14)
C15 C16 1.520(17)
C15 H15A 1.0000
C16 C29 1.522(14)
C16 C17 1.538(16)
C16 H16A 1.0000
C17 C18 1.306(17)
C17 Co3 1.949(11)
C17 Co4 1.998(11)
C18 Co4 1.954(12)
C18 Co3 1.959(12)
C18 H18A 1.0000
C19 C20 1.3900
C19 C24 1.3900
C20 C21 1.3900
C20 H20A 0.9500
C21 C28 1.372(9)
C21 C22 1.3900
C22 C23 1.3900
C22 C25 1.429(9)
C23 C24 1.3900
C23 H23A 0.9500
C24 H24A 0.9500
C25 C26 1.387(9)
C25 H25A 0.9500
C26 C27 1.382(9)
C26 H26A 0.9500
C27 C28 1.385(9)
C27 H27A 0.9500
C28 H28A 0.9500
C29 C30 1.3900
C29 C34 1.3900
C30 C31 1.3900
C30 H30A 0.9500
C31 C38 1.388(10)
C31 C32 1.3900
C32 C33 1.3900
C32 C35 1.421(9)
C33 C34 1.3900
C33 H33A 0.9500
C34 H34A 0.9500
C35 C36 1.382(9)
C35 H35A 0.9500
C36 C37 1.387(9)
C36 H36A 0.9500
C37 C38 1.401(9)
C37 H37A 0.9500
C38 H38A 0.9500
Co1 Co2 2.467(3)
Co3 Co4 2.458(3)

loop_
_geom_torsion_atom_site_label_1
_geom_torsion_atom_site_label_2
_geom_torsion_atom_site_label_3
_geom_torsion_atom_site_label_4
_geom_torsion
Co2 C13 C14 C15 137.7(19)
Co1 C13 C14 C15 -137.4(19)
Co1 C13 C14 Co2 84.9(4)
Co2 C13 C14 Co1 -84.9(4)
C13 C14 C15 C19 -161.6(17)
Co2 C14 C15 C19 -42.3(15)
Co1 C14 C15 C19 78.8(13)
C13 C14 C15 C16 66(2)
Co2 C14 C15 C16 -174.8(9)
Co1 C14 C15 C16 -53.7(15)
C19 C15 C16 C29 46.4(14)
C14 C15 C16 C29 174.4(9)
C19 C15 C16 C17 170.3(10)
C14 C15 C16 C17 -61.6(12)
C15 C16 C17 C18 65(2)
C29 C16 C17 C18 -168.3(15)
C15 C16 C17 Co3 -172.4(9)
C29 C16 C17 Co3 -46.1(14)
C15 C16 C17 Co4 -50.7(14)
C29 C16 C17 Co4 75.6(12)
C16 C17 C18 Co4 -136.4(17)
Co3 C17 C18 Co4 83.0(3)
C16 C17 C18 Co3 140.6(17)
Co4 C17 C18 Co3 -83.0(3)
C16 C15 C19 C20 39.2(14)
C14 C15 C19 C20 -89.2(11)
C16 C15 C19 C24 -146.4(9)
C14 C15 C19 C24 85.2(10)
C24 C19 C20 C21 0.0
C15 C19 C20 C21 174.0(11)
C19 C20 C21 C28 -178.6(12)
C19 C20 C21 C22 0.0
C28 C21 C22 C23 178.7(11)
C20 C21 C22 C23 0.0
C28 C21 C22 C25 -3.5(15)
C20 C21 C22 C25 177.9(12)
C21 C22 C23 C24 0.0
C25 C22 C23 C24 -178.2(10)
C22 C23 C24 C19 0.0
C20 C19 C24 C23 0.0
C15 C19 C24 C23 -174.7(9)
C21 C22 C25 C26 4.6(19)
C23 C22 C25 C26 -177.4(12)
C22 C25 C26 C27 -1(2)
C25 C26 C27 C28 -4(3)
C20 C21 C28 C27 177.4(11)
C22 C21 C28 C27 -1.2(18)
C26 C27 C28 C21 5(3)
C15 C16 C29 C30 -137.4(9)
C17 C16 C29 C30 95.9(9)
C15 C16 C29 C34 49.7(12)
C17 C16 C29 C34 -76.9(10)
C34 C29 C30 C31 0.0
C16 C29 C30 C31 -172.8(9)
C29 C30 C31 C38 -178.4(16)
C29 C30 C31 C32 0.0
C38 C31 C32 C33 178.5(15)
C30 C31 C32 C33 0.0
C38 C31 C32 C35 -4.0(18)
C30 C31 C32 C35 177.5(14)
C31 C32 C33 C34 0.0
C35 C32 C33 C34 -177.9(12)
C32 C33 C34 C29 0.0
C30 C29 C34 C33 0.0
C16 C29 C34 C33 172.8(9)
C33 C32 C35 C36 -176.7(14)
C31 C32 C35 C36 6(2)
C32 C35 C36 C37 -8(3)
C35 C36 C37 C38 9(4)
C30 C31 C38 C37 -177.7(17)
C32 C31 C38 C37 4(3)
C36 C37 C38 C31 -6(4)
O12 C1 Co1 C3 -158(100)
O12 C1 Co1 C2 97(100)
O12 C1 Co1 C13 -50(100)
O12 C1 Co1 C14 -10(100)
O12 C1 Co1 Co2 -29(100)
O11 C3 Co1 C1 161(43)
O11 C3 Co1 C2 -97(43)
O11 C3 Co1 C13 54(43)
O11 C3 Co1 C14 39(43)
O11 C3 Co1 Co2 4(43)
O10 C2 Co1 C1 151(38)
O10 C2 Co1 C3 50(39)
O10 C2 Co1 C13 -84(39)
O10 C2 Co1 C14 -104(38)
O10 C2 Co1 Co2 -53(39)
C14 C13 Co1 C1 91.7(8)
Co2 C13 Co1 C1 166.4(5)
C14 C13 Co1 C3 -165.6(8)
Co2 C13 Co1 C3 -90.8(6)
C14 C13 Co1 C2 -32.3(12)
Co2 C13 Co1 C2 42.5(9)
Co2 C13 Co1 C14 74.8(7)
C14 C13 Co1 Co2 -74.8(7)
C13 C14 Co1 C1 -97.7(8)
C15 C14 Co1 C1 50.6(12)
Co2 C14 Co1 C1 -168.1(4)
C13 C14 Co1 C3 23.1(13)
C15 C14 Co1 C3 171.4(11)
Co2 C14 Co1 C3 -47.3(10)
C13 C14 Co1 C2 159.3(8)
C15 C14 Co1 C2 -52.4(12)
Co2 C14 Co1 C2 88.9(5)
C15 C14 Co1 C13 148.3(15)
Co2 C14 Co1 C13 -70.4(7)
C13 C14 Co1 Co2 70.4(7)
C15 C14 Co1 Co2 -141.3(13)
O8 C4 Co2 C5 -96(11)
O8 C4 Co2 C6 163(11)
O8 C4 Co2 C13 12(11)
O8 C4 Co2 C14 25(12)
O8 C4 Co2 Co1 64(11)
O7 C5 Co2 C4 2(50)
O7 C5 Co2 C6 108(50)
O7 C5 Co2 C13 -103(50)
O7 C5 Co2 C14 -143(50)
O7 C5 Co2 Co1 -132(50)
O9 C6 Co2 C4 81(40)
O9 C6 Co2 C5 -23(40)
O9 C6 Co2 C13 -151(40)
O9 C6 Co2 C14 -126(40)
O9 C6 Co2 Co1 -179(100)
C14 C13 Co2 C4 167.0(9)
Co1 C13 Co2 C4 92.1(7)
C14 C13 Co2 C5 -87.7(9)
Co1 C13 Co2 C5 -162.6(6)
C14 C13 Co2 C6 37.8(13)
Co1 C13 Co2 C6 -37.2(11)
Co1 C13 Co2 C14 -74.9(7)
C14 C13 Co2 Co1 74.9(7)
C13 C14 Co2 C4 -19.7(13)
C15 C14 Co2 C4 -167.7(12)
Co1 C14 Co2 C4 51.6(11)
C13 C14 Co2 C5 101.7(9)
C15 C14 Co2 C5 -46.2(13)
Co1 C14 Co2 C5 173.1(6)
C13 C14 Co2 C6 -157.0(8)
C15 C14 Co2 C6 55.0(13)
Co1 C14 Co2 C6 -85.7(6)
C15 C14 Co2 C13 -148.0(16)
Co1 C14 Co2 C13 71.3(7)
C13 C14 Co2 Co1 -71.3(7)
C15 C14 Co2 Co1 140.7(13)
C1 Co1 Co2 C4 -124.6(10)
C3 Co1 Co2 C4 3.9(8)
C2 Co1 Co2 C4 109.0(8)
C13 Co1 Co2 C4 -97.0(8)
C14 Co1 Co2 C4 -148.8(7)
C1 Co1 Co2 C5 9.8(15)
C3 Co1 Co2 C5 138.2(13)
C2 Co1 Co2 C5 -116.7(13)
C13 Co1 Co2 C5 37.3(13)
C14 Co1 Co2 C5 -14.5(13)
C1 Co1 Co2 C6 130.6(9)
C3 Co1 Co2 C6 -100.9(7)
C2 Co1 Co2 C6 4.2(6)
C13 Co1 Co2 C6 158.2(7)
C14 Co1 Co2 C6 106.4(7)
C1 Co1 Co2 C13 -27.6(9)
C3 Co1 Co2 C13 100.9(7)
C2 Co1 Co2 C13 -154.0(6)
C14 Co1 Co2 C13 -51.8(6)
C1 Co1 Co2 C14 24.3(9)
C3 Co1 Co2 C14 152.8(6)
C2 Co1 Co2 C14 -102.2(6)
C13 Co1 Co2 C14 51.8(6)
O5 C7 Co3 C9 13(25)
O5 C7 Co3 C8 -93(25)
O5 C7 Co3 C17 121(25)
O5 C7 Co3 C18 160(25)
O5 C7 Co3 Co4 153(24)
O6 C9 Co3 C7 -76(16)
O6 C9 Co3 C8 24(17)
O6 C9 Co3 C17 178(100)
O6 C9 Co3 C18 164(16)
O6 C9 Co3 Co4 125(16)
O1 C8 Co3 C7 -174(14)
O1 C8 Co3 C9 81(14)
O1 C8 Co3 C17 -56(14)
O1 C8 Co3 C18 -75(14)
O1 C8 Co3 Co4 -23(14)
C18 C17 Co3 C7 87.3(8)
C16 C17 Co3 C7 -59.6(12)
Co4 C17 Co3 C7 159.2(5)
C18 C17 Co3 C9 -166.2(8)
C16 C17 Co3 C9 47.0(12)
Co4 C17 Co3 C9 -94.3(5)
C18 C17 Co3 C8 -29.8(12)
C16 C17 Co3 C8 -176.7(11)
Co4 C17 Co3 C8 42.1(10)
C16 C17 Co3 C18 -146.9(15)
Co4 C17 Co3 C18 71.9(7)
C18 C17 Co3 Co4 -71.9(7)
C16 C17 Co3 Co4 141.3(13)
C17 C18 Co3 C7 -99.6(8)
Co4 C18 Co3 C7 -175.2(5)
C17 C18 Co3 C9 22.1(12)
Co4 C18 Co3 C9 -53.6(10)
C17 C18 Co3 C8 161.4(8)
Co4 C18 Co3 C8 85.7(6)
Co4 C18 Co3 C17 -75.6(7)
C17 C18 Co3 Co4 75.6(7)
O3 C11 Co4 C12 -119(27)
O3 C11 Co4 C10 -13(27)
O3 C11 Co4 C18 93(27)
O3 C11 Co4 C17 132(27)
O3 C11 Co4 Co3 118(27)
O4 C12 Co4 C11 -94(33)
O4 C12 Co4 C10 166(33)
O4 C12 Co4 C18 34(34)
O4 C12 Co4 C17 12(33)
O4 C12 Co4 Co3 63(33)
O2 C10 Co4 C11 109(27)
O2 C10 Co4 C12 -147(27)
O2 C10 Co4 C18 3(27)
O2 C10 Co4 C17 -9(28)
O2 C10 Co4 Co3 -49(27)
C17 C18 Co4 C11 92.4(8)
Co3 C18 Co4 C11 165.1(5)
C17 C18 Co4 C12 -35.4(13)
Co3 C18 Co4 C12 37.3(10)
C17 C18 Co4 C10 -167.2(8)
Co3 C18 Co4 C10 -94.5(6)
Co3 C18 Co4 C17 72.7(7)
C17 C18 Co4 Co3 -72.7(7)
C18 C17 Co4 C11 -96.9(8)
C16 C17 Co4 C11 47.1(11)
Co3 C17 Co4 C11 -171.1(5)
C18 C17 Co4 C12 157.3(8)
C16 C17 Co4 C12 -58.7(12)
Co3 C17 Co4 C12 83.0(6)
C18 C17 Co4 C10 19.7(12)
C16 C17 Co4 C10 163.7(11)
Co3 C17 Co4 C10 -54.5(9)
C16 C17 Co4 C18 144.0(15)
Co3 C17 Co4 C18 -74.2(7)
C18 C17 Co4 Co3 74.2(7)
C16 C17 Co4 Co3 -141.8(12)
C7 Co3 Co4 C11 -22.8(13)
C9 Co3 Co4 C11 117.7(10)
C8 Co3 Co4 C11 -136.8(10)
C17 Co3 Co4 C11 18.6(9)
C18 Co3 Co4 C11 -31.8(10)
C7 Co3 Co4 C12 -148.0(10)
C9 Co3 Co4 C12 -7.5(7)
C8 Co3 Co4 C12 98.0(7)
C17 Co3 Co4 C12 -106.6(6)
C18 Co3 Co4 C12 -157.0(7)
C7 Co3 Co4 C10 106.4(10)
C9 Co3 Co4 C10 -113.1(7)
C8 Co3 Co4 C10 -7.6(7)
C17 Co3 Co4 C10 147.8(6)
C18 Co3 Co4 C10 97.4(7)
C7 Co3 Co4 C18 9.0(10)
C9 Co3 Co4 C18 149.5(7)
C8 Co3 Co4 C18 -105.0(7)
C17 Co3 Co4 C18 50.4(6)
C7 Co3 Co4 C17 -41.4(10)
C9 Co3 Co4 C17 99.1(6)
C8 Co3 Co4 C17 -155.4(6)
C18 Co3 Co4 C17 -50.4(6)
